data_4335070
loop_
_publ_author_name
'Peter Comba'
'Michael Morgen'
'Hubert Wadepohl'

_publ_section_title
;
 Tuning of the Properties of Transition-Metal Bispidine Complexes by
 Variation of the Basicity of the Aromatic Donor Groups
;
_journal_name_full 'Inorganic Chemistry'
_journal_page_first 6481
_journal_page_last 6501
_journal_paper_doi 10.1021/ic4004214
_journal_volume 52
_journal_year 2013
_chemical_formula_sum 'C23 H22 Br4 N4 O5'
_chemical_formula_weight 754.09
_space_group_IT_number 2
_symmetry_cell_setting triclinic
_symmetry_Int_Tables_number 2
_symmetry_space_group_name_Hall '-P 1'
_symmetry_space_group_name_H-M 'P -1'
_atom_sites_solution_hydrogens geom
_atom_sites_solution_primary iterative
_atom_sites_solution_secondary difmap
_audit_block_code co_mimo54
_audit_creation_method SHELXL-97
_audit_update_record 'Thu Jun 14 11:38:43 CEST 2012'
_cell_angle_alpha 104.794(15)
_cell_angle_beta 95.520(11)
_cell_angle_gamma 104.576(13)
_cell_formula_units_Z 2
_cell_length_a 10.003(4)
_cell_length_b 11.617(5)
_cell_length_c 11.979(6)
_cell_measurement_reflns_used 7501
_cell_measurement_temperature 100(2)
_cell_measurement_theta_max 31.92
_cell_measurement_theta_min 2.41
_cell_volume 1283.3(10)
_computing_cell_refinement
;
SAINT (Bruker AXS, 1997-2008). Includes estimated systematic errors
 of the unit cell constants from Monte Carlo simulations.
;
_computing_data_collection 'SMART-5.631 (Bruker AXS, 2003)'
_computing_data_reduction 'SAINT (Bruker AXS, 1997-2008)'
_computing_publication_material 'SHELXL-97 (Sheldrick, 1997)'
_computing_structure_refinement 'SHELXL-97 (Sheldrick, 1997)'
_computing_structure_solution 'SUPERFLIP (Palatinus, 2007-2009)'
_diffrn_ambient_environment 'perfluoro polyether oil'
_diffrn_ambient_temperature 100(2)
_diffrn_detector 'CCD plate'
_diffrn_detector_area_resol_mean 8.19
_diffrn_detector_type CCD-PXL-KAF2
_diffrn_measured_fraction_theta_full 0.988
_diffrn_measured_fraction_theta_max 0.928
_diffrn_measurement_device 'three-circle diffractometer'
_diffrn_measurement_device_type 'Bruker AXS Smart 1000'
_diffrn_measurement_method '\f- and \w-scans'
_diffrn_measurement_specimen_support 'polyimid foil'
_diffrn_radiation_monochromator graphite
_diffrn_radiation_probe x-ray
_diffrn_radiation_type MoK\a
_diffrn_radiation_wavelength 0.71073
_diffrn_reflns_av_R_equivalents 0.0317
_diffrn_reflns_av_sigmaI/netI 0.0259
_diffrn_reflns_limit_h_max 14
_diffrn_reflns_limit_h_min -14
_diffrn_reflns_limit_k_max 16
_diffrn_reflns_limit_k_min -17
_diffrn_reflns_limit_l_max 17
_diffrn_reflns_limit_l_min 0
_diffrn_reflns_number 31717
_diffrn_reflns_theta_full 31.00
_diffrn_reflns_theta_max 32.21
_diffrn_reflns_theta_min 1.78
_diffrn_source 'fine-focus sealed tube (Mo)'
_exptl_absorpt_coefficient_mu 6.315
_exptl_absorpt_correction_T_max 0.4345
_exptl_absorpt_correction_T_min 0.2716
_exptl_absorpt_correction_type multi-scan
_exptl_absorpt_process_details
;
multi-scan from symmetry-related measurements (Blessing 1995)
SADABS (Sheldrick & Bruker AXS, 2004-2008)
;
_exptl_crystal_colour colourless
_exptl_crystal_density_diffrn 1.952
_exptl_crystal_description block
_exptl_crystal_F_000 736
_exptl_crystal_size_max 0.30
_exptl_crystal_size_mid 0.23
_exptl_crystal_size_min 0.08
_refine_diff_density_max 1.004
_refine_diff_density_min -0.495
_refine_diff_density_rms 0.095
_refine_ls_abs_structure_details 'Flack H D (1983), Acta Cryst. A39, 876-881'
_refine_ls_extinction_method none
_refine_ls_goodness_of_fit_ref 1.029
_refine_ls_hydrogen_treatment constr
_refine_ls_matrix_type full
_refine_ls_number_parameters 329
_refine_ls_number_reflns 8424
_refine_ls_number_restraints 0
_refine_ls_restrained_S_all 1.029
_refine_ls_R_factor_all 0.0322
_refine_ls_R_factor_gt 0.0248
_refine_ls_shift/su_max 0.003
_refine_ls_shift/su_mean 0.000
_refine_ls_structure_factor_coef Fsqd
_refine_ls_weighting_details 'calc w=1/[\s^2^(Fo^2^)+(0.0292P)^2^+0.9783P] where P=(Fo^2^+2Fc^2^)/3'
_refine_ls_weighting_scheme calc
_refine_ls_wR_factor_gt 0.0586
_refine_ls_wR_factor_ref 0.0628
_reflns_number_gt 7350
_reflns_number_total 8424
_reflns_threshold_expression >2sigma(I)
_cod_data_source_file ic4004214_si_005_2.cif
_cod_data_source_block co_mimo54
_cod_database_code 4335070
_audit_block_refno 1523
_audit_block_usercomment Mimo_457

loop_
_symmetry_equiv_pos_as_xyz
'x, y, z'
'-x, -y, -z'

loop_
_atom_site_label
_atom_site_type_symbol
_atom_site_fract_x
_atom_site_fract_y
_atom_site_fract_z
_atom_site_U_iso_or_equiv
_atom_site_adp_type
_atom_site_occupancy
_atom_site_symmetry_multiplicity
_atom_site_calc_flag
_atom_site_refinement_flags
Br1 Br 0.536499(18) 1.131056(15) 0.738389(15) 0.01647(4) Uani 1 1 d .
Br2 Br 0.826355(19) 0.90572(2) 0.404107(17) 0.02463(5) Uani 1 1 d .
Br3 Br 0.913653(18) 0.856215(17) 0.793435(16) 0.01941(4) Uani 1 1 d .
Br4 Br 1.059301(19) 0.78111(2) 1.230513(16) 0.02467(5) Uani 1 1 d .
O1 O 0.25205(14) 0.79084(14) 0.55736(13) 0.0251(3) Uani 1 1 d .
O2 O 0.09144(13) 0.64800(12) 0.60422(12) 0.0192(3) Uani 1 1 d .
O3 O 0.48430(14) 0.40500(12) 0.78214(12) 0.0207(3) Uani 1 1 d .
O4 O 0.64786(13) 0.53303(11) 0.71912(12) 0.0171(2) Uani 1 1 d .
O5 O 0.33561(12) 0.52611(11) 0.60974(11) 0.0150(2) Uani 1 1 d .
N1 N 0.54842(15) 0.76886(13) 0.60056(12) 0.0146(3) Uani 1 1 d .
N2 N 0.68160(15) 0.71122(14) 1.02033(13) 0.0154(3) Uani 1 1 d .
N3 N 0.53432(14) 0.84403(12) 0.86612(12) 0.0117(2) Uani 1 1 d .
N7 N 0.24352(14) 0.60030(13) 0.86130(13) 0.0137(3) Uani 1 1 d .
C1 C 0.31690(16) 0.72545(14) 0.72574(14) 0.0117(3) Uani 1 1 d .
C2 C 0.44066(16) 0.84728(14) 0.76430(14) 0.0114(3) Uani 1 1 d .
H2 H 0.4008 0.9185 0.7908 0.014 Uiso 1 1 calc R
C4 C 0.59798(16) 0.74062(14) 0.83439(14) 0.0116(3) Uani 1 1 d .
H4 H 0.6378 0.7441 0.7615 0.014 Uiso 1 1 calc R
C5 C 0.47770(16) 0.61725(14) 0.80502(14) 0.0113(3) Uani 1 1 d .
C6 C 0.38931(17) 0.60951(16) 0.90444(14) 0.0137(3) Uani 1 1 d .
H6A H 0.3926 0.5358 0.9305 0.016 Uiso 1 1 calc R
H6B H 0.4289 0.6845 0.9724 0.016 Uiso 1 1 calc R
C8 C 0.23716(17) 0.71310(15) 0.83028(14) 0.0133(3) Uani 1 1 d .
H8A H 0.2801 0.7867 0.8989 0.016 Uiso 1 1 calc R
H8B H 0.1380 0.7098 0.8080 0.016 Uiso 1 1 calc R
C9 C 0.37396(16) 0.61211(14) 0.69829(14) 0.0113(3) Uani 1 1 d .
C10 C 0.21931(17) 0.72571(15) 0.61965(15) 0.0139(3) Uani 1 1 d .
C11 C -0.00869(19) 0.65212(18) 0.51007(17) 0.0211(4) Uani 1 1 d .
H11A H 0.0186 0.6196 0.4346 0.032 Uiso 1 1 calc R
H11B H -0.0099 0.7382 0.5200 0.032 Uiso 1 1 calc R
H11C H -0.1023 0.6013 0.5122 0.032 Uiso 1 1 calc R
C12 C 0.53461(17) 0.50525(15) 0.76941(14) 0.0133(3) Uani 1 1 d .
C13 C 0.7095(2) 0.43346(18) 0.67751(19) 0.0232(4) Uani 1 1 d .
H13A H 0.6422 0.3667 0.6149 0.035 Uiso 1 1 calc R
H13B H 0.7336 0.4011 0.7423 0.035 Uiso 1 1 calc R
H13C H 0.7945 0.4651 0.6472 0.035 Uiso 1 1 calc R
C14 C 0.52166(16) 0.86971(15) 0.66736(14) 0.0126(3) Uani 1 1 d .
C15 C 0.57852(17) 0.98691(15) 0.65268(15) 0.0139(3) Uani 1 1 d .
C16 C 0.66672(17) 0.99974(16) 0.57169(15) 0.0161(3) Uani 1 1 d .
H16 H 0.7051 1.0783 0.5598 0.019 Uiso 1 1 calc R
C17 C 0.69741(18) 0.89481(17) 0.50854(15) 0.0167(3) Uani 1 1 d .
C18 C 0.63439(18) 0.77968(17) 0.52306(15) 0.0163(3) Uani 1 1 d .
H18 H 0.6529 0.7075 0.4770 0.020 Uiso 1 1 calc R
C19 C 0.71611(16) 0.75147(15) 0.92882(14) 0.0124(3) Uani 1 1 d .
C20 C 0.85720(17) 0.80085(15) 0.92237(15) 0.0142(3) Uani 1 1 d .
C21 C 0.96226(18) 0.81150(16) 1.01227(15) 0.0170(3) Uani 1 1 d .
H21 H 1.0582 0.8460 1.0095 0.020 Uiso 1 1 calc R
C22 C 0.92246(18) 0.77027(17) 1.10571(15) 0.0166(3) Uani 1 1 d .
C23 C 0.78109(18) 0.71942(16) 1.10702(15) 0.0166(3) Uani 1 1 d .
H23 H 0.7548 0.6899 1.1710 0.020 Uiso 1 1 calc R
C24 C 0.63473(17) 0.96590(15) 0.92635(15) 0.0151(3) Uani 1 1 d .
H24A H 0.7046 0.9862 0.8770 0.023 Uiso 1 1 calc R
H24B H 0.6818 0.9634 1.0010 0.023 Uiso 1 1 calc R
H24C H 0.5848 1.0294 0.9412 0.023 Uiso 1 1 calc R
C25 C 0.15784(19) 0.58384(18) 0.95120(17) 0.0203(3) Uani 1 1 d .
H25A H 0.1625 0.5084 0.9719 0.030 Uiso 1 1 calc R
H25B H 0.0604 0.5761 0.9211 0.030 Uiso 1 1 calc R
H25C H 0.1931 0.6559 1.0209 0.030 Uiso 1 1 calc R

loop_
_atom_site_aniso_label
_atom_site_aniso_U_11
_atom_site_aniso_U_22
_atom_site_aniso_U_33
_atom_site_aniso_U_23
_atom_site_aniso_U_13
_atom_site_aniso_U_12
Br1 0.01810(8) 0.01092(7) 0.01882(8) 0.00312(6) 0.00042(6) 0.00363(6)
Br2 0.01663(8) 0.03618(11) 0.01840(9) 0.00645(8) 0.00672(6) 0.00300(7)
Br3 0.01532(8) 0.02484(9) 0.01960(9) 0.00903(7) 0.00669(6) 0.00444(6)
Br4 0.01523(8) 0.04111(12) 0.01519(8) 0.00400(8) -0.00167(6) 0.00955(8)
O1 0.0185(6) 0.0299(7) 0.0270(7) 0.0182(6) -0.0024(5) -0.0008(5)
O2 0.0133(5) 0.0194(6) 0.0209(6) 0.0078(5) -0.0044(5) -0.0013(5)
O3 0.0220(6) 0.0136(6) 0.0291(7) 0.0079(5) 0.0105(5) 0.0057(5)
O4 0.0176(6) 0.0131(5) 0.0224(6) 0.0040(5) 0.0098(5) 0.0064(5)
O5 0.0149(5) 0.0122(5) 0.0143(6) 0.0006(4) 0.0006(4) 0.0016(4)
N1 0.0154(6) 0.0136(6) 0.0123(6) 0.0010(5) 0.0007(5) 0.0031(5)
N2 0.0142(6) 0.0157(6) 0.0143(6) 0.0042(5) 0.0010(5) 0.0017(5)
N3 0.0130(6) 0.0086(6) 0.0112(6) 0.0005(5) 0.0002(5) 0.0022(5)
N7 0.0108(6) 0.0147(6) 0.0164(7) 0.0051(5) 0.0048(5) 0.0034(5)
C1 0.0110(6) 0.0109(7) 0.0119(7) 0.0020(5) 0.0013(5) 0.0024(5)
C2 0.0114(6) 0.0090(6) 0.0122(7) 0.0015(5) 0.0010(5) 0.0018(5)
C4 0.0111(6) 0.0100(6) 0.0120(7) 0.0017(5) 0.0012(5) 0.0019(5)
C5 0.0113(6) 0.0105(6) 0.0113(7) 0.0021(5) 0.0028(5) 0.0026(5)
C6 0.0129(7) 0.0149(7) 0.0140(7) 0.0050(6) 0.0048(5) 0.0034(6)
C8 0.0125(7) 0.0137(7) 0.0132(7) 0.0025(6) 0.0035(5) 0.0036(6)
C9 0.0094(6) 0.0109(6) 0.0127(7) 0.0030(5) 0.0038(5) 0.0011(5)
C10 0.0129(7) 0.0121(7) 0.0146(7) 0.0009(6) 0.0008(5) 0.0035(6)
C11 0.0155(7) 0.0249(9) 0.0199(8) 0.0062(7) -0.0046(6) 0.0038(7)
C12 0.0125(7) 0.0138(7) 0.0126(7) 0.0019(6) 0.0015(5) 0.0039(6)
C13 0.0237(9) 0.0184(8) 0.0327(10) 0.0071(7) 0.0147(8) 0.0117(7)
C14 0.0117(6) 0.0133(7) 0.0103(7) 0.0019(5) -0.0004(5) 0.0016(5)
C15 0.0135(7) 0.0129(7) 0.0138(7) 0.0033(6) -0.0003(6) 0.0028(6)
C16 0.0139(7) 0.0173(8) 0.0147(7) 0.0056(6) -0.0007(6) 0.0006(6)
C17 0.0129(7) 0.0241(8) 0.0119(7) 0.0050(6) 0.0021(6) 0.0035(6)
C18 0.0156(7) 0.0183(8) 0.0124(7) 0.0006(6) 0.0011(6) 0.0049(6)
C19 0.0115(6) 0.0108(7) 0.0129(7) 0.0017(5) 0.0012(5) 0.0021(5)
C20 0.0135(7) 0.0137(7) 0.0141(7) 0.0024(6) 0.0034(6) 0.0029(6)
C21 0.0121(7) 0.0179(8) 0.0175(8) 0.0005(6) 0.0025(6) 0.0028(6)
C22 0.0139(7) 0.0190(8) 0.0146(8) 0.0008(6) -0.0004(6) 0.0056(6)
C23 0.0150(7) 0.0191(8) 0.0137(7) 0.0036(6) 0.0011(6) 0.0031(6)
C24 0.0158(7) 0.0106(7) 0.0146(7) -0.0007(6) -0.0005(6) 0.0018(6)
C25 0.0197(8) 0.0221(8) 0.0242(9) 0.0111(7) 0.0118(7) 0.0076(7)

loop_
_atom_type_symbol
_atom_type_description
_atom_type_scat_dispersion_real
_atom_type_scat_dispersion_imag
_atom_type_scat_source
C C 0.0033 0.0016 'International Tables Vol C Tables 4.2.6.8 and 6.1.1.4'
H H 0.0000 0.0000 'International Tables Vol C Tables 4.2.6.8 and 6.1.1.4'
Br Br -0.2901 2.4595 'International Tables Vol C Tables 4.2.6.8 and 6.1.1.4'
N N 0.0061 0.0033 'International Tables Vol C Tables 4.2.6.8 and 6.1.1.4'
O O 0.0106 0.0060 'International Tables Vol C Tables 4.2.6.8 and 6.1.1.4'

loop_
_geom_angle_atom_site_label_1
_geom_angle_atom_site_label_2
_geom_angle_atom_site_label_3
_geom_angle
C10 O2 C11 115.07(14)
C12 O4 C13 116.29(14)
C18 N1 C14 120.51(15)
C23 N2 C19 120.34(15)
C24 N3 C2 112.36(13)
C24 N3 C4 114.67(13)
C2 N3 C4 111.36(12)
C25 N7 C8 109.65(13)
C25 N7 C6 110.01(14)
C8 N7 C6 109.89(13)
C10 C1 C9 111.37(13)
C10 C1 C2 109.43(13)
C9 C1 C2 109.90(13)
C10 C1 C8 111.47(13)
C9 C1 C8 104.61(13)
C2 C1 C8 109.98(13)
N3 C2 C14 110.98(13)
N3 C2 C1 108.34(13)
C14 C2 C1 113.90(13)
N3 C2 H2 107.8
C14 C2 H2 107.8
C1 C2 H2 107.8
N3 C4 C19 112.07(13)
N3 C4 C5 107.33(13)
C19 C4 C5 113.55(13)
N3 C4 H4 107.9
C19 C4 H4 107.9
C5 C4 H4 107.9
C12 C5 C9 107.30(13)
C12 C5 C4 110.66(13)
C9 C5 C4 107.81(13)
C12 C5 C6 111.88(13)
C9 C5 C6 105.36(13)
C4 C5 C6 113.43(13)
N7 C6 C5 109.70(13)
N7 C6 H6A 109.7
C5 C6 H6A 109.7
N7 C6 H6B 109.7
C5 C6 H6B 109.7
H6A C6 H6B 108.2
N7 C8 C1 110.29(13)
N7 C8 H8A 109.6
C1 C8 H8A 109.6
N7 C8 H8B 109.6
C1 C8 H8B 109.6
H8A C8 H8B 108.1
O5 C9 C1 125.12(15)
O5 C9 C5 124.30(15)
C1 C9 C5 110.35(13)
O1 C10 O2 122.82(16)
O1 C10 C1 124.19(15)
O2 C10 C1 112.96(14)
O2 C11 H11A 109.5
O2 C11 H11B 109.5
H11A C11 H11B 109.5
O2 C11 H11C 109.5
H11A C11 H11C 109.5
H11B C11 H11C 109.5
O3 C12 O4 124.08(15)
O3 C12 C5 125.29(15)
O4 C12 C5 110.61(14)
O4 C13 H13A 109.5
O4 C13 H13B 109.5
H13A C13 H13B 109.5
O4 C13 H13C 109.5
H13A C13 H13C 109.5
H13B C13 H13C 109.5
N1 C14 C15 120.42(15)
N1 C14 C2 114.97(14)
C15 C14 C2 124.32(14)
C16 C15 C14 119.83(16)
C16 C15 Br1 117.82(13)
C14 C15 Br1 122.34(13)
C15 C16 C17 118.11(16)
C15 C16 H16 120.9
C17 C16 H16 120.9
C16 C17 C18 119.94(16)
C16 C17 Br2 120.90(14)
C18 C17 Br2 119.15(14)
N1 C18 C17 121.06(16)
N1 C18 H18 119.5
C17 C18 H18 119.5
N2 C19 C20 120.26(15)
N2 C19 C4 117.53(14)
C20 C19 C4 122.21(15)
C21 C20 C19 120.30(16)
C21 C20 Br3 117.26(13)
C19 C20 Br3 122.44(13)
C22 C21 C20 117.72(16)
C22 C21 H21 121.1
C20 C21 H21 121.1
C21 C22 C23 119.89(16)
C21 C22 Br4 120.08(13)
C23 C22 Br4 120.03(14)
N2 C23 C22 121.46(16)
N2 C23 H23 119.3
C22 C23 H23 119.3
N3 C24 H24A 109.5
N3 C24 H24B 109.5
H24A C24 H24B 109.5
N3 C24 H24C 109.5
H24A C24 H24C 109.5
H24B C24 H24C 109.5
N7 C25 H25A 109.5
N7 C25 H25B 109.5
H25A C25 H25B 109.5
N7 C25 H25C 109.5
H25A C25 H25C 109.5
H25B C25 H25C 109.5

loop_
_geom_bond_atom_site_label_1
_geom_bond_atom_site_label_2
_geom_bond_distance
Br1 C15 1.8958(18)
Br2 C17 1.8852(18)
Br3 C20 1.9002(18)
Br4 C22 1.8836(18)
O1 C10 1.203(2)
O2 C10 1.332(2)
O2 C11 1.453(2)
O3 C12 1.201(2)
O4 C12 1.340(2)
O4 C13 1.446(2)
O5 C9 1.208(2)
N1 C18 1.333(2)
N1 C14 1.343(2)
N2 C23 1.334(2)
N2 C19 1.339(2)
N3 C24 1.469(2)
N3 C2 1.479(2)
N3 C4 1.480(2)
N7 C25 1.460(2)
N7 C8 1.465(2)
N7 C6 1.467(2)
C1 C10 1.527(2)
C1 C9 1.536(2)
C1 C2 1.557(2)
C1 C8 1.566(2)
C2 C14 1.517(2)
C2 H2 1.0000
C4 C19 1.512(2)
C4 C5 1.555(2)
C4 H4 1.0000
C5 C12 1.528(2)
C5 C9 1.546(2)
C5 C6 1.557(2)
C6 H6A 0.9900
C6 H6B 0.9900
C8 H8A 0.9900
C8 H8B 0.9900
C11 H11A 0.9800
C11 H11B 0.9800
C11 H11C 0.9800
C13 H13A 0.9800
C13 H13B 0.9800
C13 H13C 0.9800
C14 C15 1.400(2)
C15 C16 1.384(2)
C16 C17 1.384(3)
C16 H16 0.9500
C17 C18 1.390(3)
C18 H18 0.9500
C19 C20 1.401(2)
C20 C21 1.389(2)
C21 C22 1.380(3)
C21 H21 0.9500
C22 C23 1.392(2)
C23 H23 0.9500
C24 H24A 0.9800
C24 H24B 0.9800
C24 H24C 0.9800
C25 H25A 0.9800
C25 H25B 0.9800
C25 H25C 0.9800

loop_
_geom_torsion_atom_site_label_1
_geom_torsion_atom_site_label_2
_geom_torsion_atom_site_label_3
_geom_torsion_atom_site_label_4
_geom_torsion
C24 N3 C2 C14 67.97(17)
C4 N3 C2 C14 -62.22(16)
C24 N3 C2 C1 -166.27(13)
C4 N3 C2 C1 63.53(16)
C10 C1 C2 N3 -179.35(12)
C9 C1 C2 N3 -56.76(16)
C8 C1 C2 N3 57.89(16)
C10 C1 C2 C14 -55.33(17)
C9 C1 C2 C14 67.26(17)
C8 C1 C2 C14 -178.09(13)
C24 N3 C4 C19 39.01(18)
C2 N3 C4 C19 167.99(13)
C24 N3 C4 C5 164.33(13)
C2 N3 C4 C5 -66.69(16)
N3 C4 C5 C12 179.16(13)
C19 C4 C5 C12 -56.41(17)
N3 C4 C5 C9 62.10(15)
C19 C4 C5 C9 -173.47(13)
N3 C4 C5 C6 -54.16(17)
C19 C4 C5 C6 70.28(17)
C25 N7 C6 C5 175.86(13)
C8 N7 C6 C5 -63.31(16)
C12 C5 C6 N7 -116.23(15)
C9 C5 C6 N7 0.05(17)
C4 C5 C6 N7 117.74(15)
C25 N7 C8 C1 -174.69(14)
C6 N7 C8 C1 64.27(17)
C10 C1 C8 N7 119.42(14)
C9 C1 C8 N7 -1.06(17)
C2 C1 C8 N7 -119.03(14)
C10 C1 C9 O5 -8.0(2)
C2 C1 C9 O5 -129.43(16)
C8 C1 C9 O5 112.55(17)
C10 C1 C9 C5 177.35(12)
C2 C1 C9 C5 55.92(16)
C8 C1 C9 C5 -62.10(15)
C12 C5 C9 O5 7.8(2)
C4 C5 C9 O5 126.97(16)
C6 C5 C9 O5 -111.61(17)
C12 C5 C9 C1 -177.54(12)
C4 C5 C9 C1 -58.32(16)
C6 C5 C9 C1 63.10(15)
C11 O2 C10 O1 -3.1(2)
C11 O2 C10 C1 175.27(14)
C9 C1 C10 O1 -103.06(19)
C2 C1 C10 O1 18.7(2)
C8 C1 C10 O1 140.52(18)
C9 C1 C10 O2 78.56(17)
C2 C1 C10 O2 -159.73(13)
C8 C1 C10 O2 -37.86(19)
C13 O4 C12 O3 0.7(3)
C13 O4 C12 C5 -177.97(14)
C9 C5 C12 O3 -90.8(2)
C4 C5 C12 O3 151.83(17)
C6 C5 C12 O3 24.3(2)
C9 C5 C12 O4 87.86(16)
C4 C5 C12 O4 -29.51(18)
C6 C5 C12 O4 -157.05(14)
C18 N1 C14 C15 3.0(2)
C18 N1 C14 C2 -170.98(15)
N3 C2 C14 N1 79.87(17)
C1 C2 C14 N1 -42.71(19)
N3 C2 C14 C15 -93.85(18)
C1 C2 C14 C15 143.56(16)
N1 C14 C15 C16 -2.2(2)
C2 C14 C15 C16 171.17(15)
N1 C14 C15 Br1 176.55(12)
C2 C14 C15 Br1 -10.1(2)
C14 C15 C16 C17 -0.9(2)
Br1 C15 C16 C17 -179.77(12)
C15 C16 C17 C18 3.3(2)
C15 C16 C17 Br2 -175.72(12)
C14 N1 C18 C17 -0.6(2)
C16 C17 C18 N1 -2.7(3)
Br2 C17 C18 N1 176.39(13)
C23 N2 C19 C20 1.0(2)
C23 N2 C19 C4 -179.35(15)
N3 C4 C19 N2 81.62(18)
C5 C4 C19 N2 -40.2(2)
N3 C4 C19 C20 -98.72(18)
C5 C4 C19 C20 139.45(15)
N2 C19 C20 C21 -1.7(2)
C4 C19 C20 C21 178.65(15)
N2 C19 C20 Br3 178.57(12)
C4 C19 C20 Br3 -1.1(2)
C19 C20 C21 C22 1.0(2)
Br3 C20 C21 C22 -179.29(13)
C20 C21 C22 C23 0.4(3)
C20 C21 C22 Br4 179.72(13)
C19 N2 C23 C22 0.4(3)
C21 C22 C23 N2 -1.1(3)
Br4 C22 C23 N2 179.53(13)
